data_4103628
loop_
_publ_author_name
'K. Cory MacLeod'
'Julia L. Conway'
'Brian O. Patrick'
'Kevin M. Smith'

_publ_section_title
;
 Exploring Chromium(III)-Alkyl Bond Homolysis with CpCr[(ArNCMe)2CH](R)
 Complexes
;
_journal_name_full 'Journal of the American Chemical Society'
_journal_page_first 17325
_journal_page_last 17334
_journal_paper_doi 10.1021/ja1083392
_journal_volume 132
_journal_year 2010
_chemical_formula_sum 'C33 H45 Cr N2'
_chemical_formula_weight 521.71
_chemical_name_systematic
;
 ?
;
_space_group_IT_number 2
_symmetry_cell_setting triclinic
_symmetry_space_group_name_Hall '-P 1'
_symmetry_space_group_name_H-M 'P -1'
_atom_sites_solution_hydrogens geom
_atom_sites_solution_primary direct
_atom_sites_solution_secondary difmap
_audit_creation_method SHELXL-97
_cell_angle_alpha 106.794(2)
_cell_angle_beta 98.093(2)
_cell_angle_gamma 112.487(2)
_cell_formula_units_Z 2
_cell_length_a 9.7794(5)
_cell_length_b 11.7808(6)
_cell_length_c 14.9206(7)
_cell_measurement_reflns_used 6070
_cell_measurement_temperature 173(2)
_cell_measurement_theta_max 25.10
_cell_measurement_theta_min 2.35
_cell_volume 1457.90(13)
_computing_structure_refinement 'SHELXL-97 (Sheldrick, 1997)'
_diffrn_ambient_temperature 173(2)
_diffrn_measured_fraction_theta_full 0.970
_diffrn_measured_fraction_theta_max 0.970
_diffrn_measurement_device_type 'Bruker X8 APEX II'
_diffrn_measurement_method 'area detector'
_diffrn_radiation_monochromator graphite
_diffrn_radiation_source 'fine-focus sealed tube'
_diffrn_radiation_type MoK\a
_diffrn_radiation_wavelength 0.71073
_diffrn_reflns_av_R_equivalents 0.0255
_diffrn_reflns_av_sigmaI/netI 0.0332
_diffrn_reflns_limit_h_max 11
_diffrn_reflns_limit_h_min -11
_diffrn_reflns_limit_k_max 11
_diffrn_reflns_limit_k_min -14
_diffrn_reflns_limit_l_max 17
_diffrn_reflns_limit_l_min -17
_diffrn_reflns_number 14404
_diffrn_reflns_theta_full 25.41
_diffrn_reflns_theta_max 25.41
_diffrn_reflns_theta_min 1.49
_exptl_absorpt_coefficient_mu 0.415
_exptl_absorpt_correction_T_max 0.940
_exptl_absorpt_correction_T_min 0.880
_exptl_absorpt_correction_type multi-scan
_exptl_crystal_colour black
_exptl_crystal_density_diffrn 1.188
_exptl_crystal_density_method 'not measured'
_exptl_crystal_description irregular
_exptl_crystal_F_000 562
_exptl_crystal_size_max 0.33
_exptl_crystal_size_mid 0.20
_exptl_crystal_size_min 0.15
_refine_diff_density_max 0.545
_refine_diff_density_min -0.354
_refine_diff_density_rms 0.048
_refine_ls_extinction_method none
_refine_ls_goodness_of_fit_ref 1.048
_refine_ls_hydrogen_treatment constr
_refine_ls_matrix_type full
_refine_ls_number_parameters 336
_refine_ls_number_reflns 5213
_refine_ls_number_restraints 0
_refine_ls_restrained_S_all 1.048
_refine_ls_R_factor_all 0.0502
_refine_ls_R_factor_gt 0.0381
_refine_ls_shift/su_max 0.084
_refine_ls_shift/su_mean 0.001
_refine_ls_structure_factor_coef Fsqd
_refine_ls_weighting_details 'calc w=1/[\s^2^(Fo^2^)+(0.0483P)^2^+0.8269P] where P=(Fo^2^+2Fc^2^)/3'
_refine_ls_weighting_scheme calc
_refine_ls_wR_factor_gt 0.0969
_refine_ls_wR_factor_ref 0.1043
_reflns_number_gt 4297
_reflns_number_total 5213
_reflns_threshold_expression >2sigma(I)
_cod_data_source_file ja1083392_si_002_01.cif
_cod_data_source_block 2c_Mes_CH2CMe3
_cod_database_code 4103628

loop_
_symmetry_equiv_pos_as_xyz
'x, y, z'
'-x, -y, -z'

loop_
_atom_site_label
_atom_site_type_symbol
_atom_site_fract_x
_atom_site_fract_y
_atom_site_fract_z
_atom_site_U_iso_or_equiv
_atom_site_adp_type
_atom_site_occupancy
_atom_site_symmetry_multiplicity
_atom_site_calc_flag
_atom_site_refinement_flags
C1 C 0.6587(3) 0.0339(2) 0.60188(16) 0.0320(5) Uani 1 1 d .
H1A H 0.7352 0.0297 0.6491 0.048 Uiso 1 1 calc R
H1B H 0.6865 0.0244 0.5405 0.048 Uiso 1 1 calc R
H1C H 0.5566 -0.0378 0.5899 0.048 Uiso 1 1 calc R
C2 C 0.6552(2) 0.1652(2) 0.64193(15) 0.0256(5) Uani 1 1 d .
C3 C 0.7096(2) 0.2531(2) 0.59512(15) 0.0279(5) Uani 1 1 d .
H3 H 0.7146 0.2153 0.5309 0.034 Uiso 1 1 calc R
C4 C 0.7574(2) 0.3892(2) 0.63066(15) 0.0266(5) Uani 1 1 d .
C5 C 0.8510(3) 0.4659(2) 0.57710(18) 0.0366(6) Uani 1 1 d .
H5A H 0.8078 0.5235 0.5630 0.055 Uiso 1 1 calc R
H5B H 0.8478 0.4039 0.5157 0.055 Uiso 1 1 calc R
H5C H 0.9582 0.5201 0.6178 0.055 Uiso 1 1 calc R
C6 C 0.5825(2) 0.1033(2) 0.77103(15) 0.0248(5) Uani 1 1 d .
C7 C 0.7077(3) 0.1168(2) 0.83811(15) 0.0276(5) Uani 1 1 d .
C8 C 0.6835(3) 0.0269(2) 0.88420(17) 0.0334(5) Uani 1 1 d .
H8 H 0.7688 0.0362 0.9301 0.040 Uiso 1 1 calc R
C9 C 0.5402(3) -0.0756(2) 0.86590(17) 0.0352(5) Uani 1 1 d .
C10 C 0.4192(3) -0.0865(2) 0.79916(17) 0.0342(5) Uani 1 1 d .
H10 H 0.3196 -0.1566 0.7853 0.041 Uiso 1 1 calc R
C11 C 0.4361(3) 0.0008(2) 0.75107(16) 0.0287(5) Uani 1 1 d .
C12 C 0.8662(3) 0.2256(2) 0.86023(18) 0.0361(5) Uani 1 1 d .
H12A H 0.9372 0.2239 0.9127 0.054 Uiso 1 1 calc R
H12B H 0.8632 0.3113 0.8809 0.054 Uiso 1 1 calc R
H12C H 0.9019 0.2127 0.8016 0.054 Uiso 1 1 calc R
C13 C 0.5163(4) -0.1704(3) 0.9182(2) 0.0531(7) Uani 1 1 d .
H13A H 0.4919 -0.1356 0.9787 0.080 Uiso 1 1 calc R
H13B H 0.6107 -0.1805 0.9339 0.080 Uiso 1 1 calc R
H13C H 0.4308 -0.2567 0.8762 0.080 Uiso 1 1 calc R
C14 C 0.2994(3) -0.0181(2) 0.67926(18) 0.0398(6) Uani 1 1 d .
H14A H 0.2091 -0.0976 0.6732 0.060 Uiso 1 1 calc R
H14B H 0.3196 -0.0286 0.6156 0.060 Uiso 1 1 calc R
H14C H 0.2794 0.0593 0.7017 0.060 Uiso 1 1 calc R
C15 C 0.8205(3) 0.5954(2) 0.75216(15) 0.0278(5) Uani 1 1 d .
C16 C 0.7625(3) 0.6789(2) 0.73124(17) 0.0322(5) Uani 1 1 d .
C17 C 0.8539(3) 0.8151(2) 0.77459(18) 0.0378(6) Uani 1 1 d .
H17 H 0.8150 0.8723 0.7601 0.045 Uiso 1 1 calc R
C18 C 0.9992(3) 0.8698(2) 0.83778(18) 0.0369(6) Uani 1 1 d .
C19 C 1.0534(3) 0.7847(2) 0.85731(17) 0.0346(5) Uani 1 1 d .
H19 H 1.1532 0.8210 0.9011 0.042 Uiso 1 1 calc R
C20 C 0.9674(3) 0.6480(2) 0.81529(16) 0.0301(5) Uani 1 1 d .
C21 C 0.6060(3) 0.6253(3) 0.6633(2) 0.0450(6) Uani 1 1 d .
H21A H 0.5858 0.6989 0.6582 0.068 Uiso 1 1 calc R
H21B H 0.5282 0.5723 0.6884 0.068 Uiso 1 1 calc R
H21C H 0.6010 0.5696 0.5986 0.068 Uiso 1 1 calc R
C22 C 1.0964(3) 1.0179(2) 0.8834(2) 0.0506(7) Uani 1 1 d .
H22A H 1.0675 1.0589 0.8403 0.076 Uiso 1 1 calc R
H22B H 1.2056 1.0384 0.8929 0.076 Uiso 1 1 calc R
H22C H 1.0792 1.0525 0.9466 0.076 Uiso 1 1 calc R
C23 C 1.0359(3) 0.5611(2) 0.83684(18) 0.0382(6) Uani 1 1 d .
H23A H 1.1319 0.6155 0.8902 0.057 Uiso 1 1 calc R
H23B H 1.0578 0.5160 0.7784 0.057 Uiso 1 1 calc R
H23C H 0.9627 0.4950 0.8560 0.057 Uiso 1 1 calc R
C24 C 0.4532(4) 0.4453(3) 0.86714(18) 0.0555(9) Uani 1 1 d .
H24 H 0.3643 0.4536 0.8417 0.067 Uiso 1 1 calc R
C25 C 0.6028(4) 0.5378(3) 0.89160(19) 0.0533(8) Uani 1 1 d .
H25 H 0.6361 0.6210 0.8846 0.064 Uiso 1 1 calc R
C26 C 0.6969(3) 0.4909(3) 0.92790(17) 0.0456(7) Uani 1 1 d .
H26 H 0.8064 0.5365 0.9508 0.055 Uiso 1 1 calc R
C27 C 0.6080(3) 0.3681(3) 0.92577(16) 0.0396(6) Uani 1 1 d .
H27 H 0.6446 0.3139 0.9475 0.048 Uiso 1 1 calc R
C28 C 0.4544(3) 0.3358(3) 0.88631(17) 0.0470(7) Uani 1 1 d .
H28 H 0.3671 0.2552 0.8746 0.056 Uiso 1 1 calc R
C29 C 0.3840(2) 0.2840(2) 0.63631(16) 0.0292(5) Uani 1 1 d .
H29A H 0.4343 0.3322 0.5966 0.035 Uiso 1 1 calc R
H29B H 0.3655 0.1913 0.6032 0.035 Uiso 1 1 calc R
C30 C 0.2213(3) 0.2763(2) 0.61519(18) 0.0368(6) Uani 1 1 d .
C31 C 0.1207(3) 0.2052(3) 0.6698(2) 0.0612(8) Uani 1 1 d .
H31A H 0.1726 0.2491 0.7401 0.092 Uiso 1 1 calc R
H31B H 0.1034 0.1127 0.6479 0.092 Uiso 1 1 calc R
H31C H 0.0213 0.2081 0.6567 0.092 Uiso 1 1 calc R
C32 C 0.2257(3) 0.4123(3) 0.6383(2) 0.0514(7) Uani 1 1 d .
H32A H 0.1201 0.4028 0.6251 0.077 Uiso 1 1 calc R
H32B H 0.2791 0.4548 0.5975 0.077 Uiso 1 1 calc R
H32C H 0.2809 0.4671 0.7073 0.077 Uiso 1 1 calc R
C33 C 0.1417(3) 0.1995(3) 0.5057(2) 0.0569(8) Uani 1 1 d .
H33A H 0.0394 0.1967 0.4901 0.085 Uiso 1 1 calc R
H33B H 0.1306 0.1089 0.4879 0.085 Uiso 1 1 calc R
H33C H 0.2040 0.2436 0.4689 0.085 Uiso 1 1 calc R
N1 N 0.6068(2) 0.19411(16) 0.72061(12) 0.0232(4) Uani 1 1 d .
N2 N 0.7301(2) 0.45342(17) 0.70977(12) 0.0249(4) Uani 1 1 d .
Cr1 Cr 0.56520(4) 0.35558(3) 0.76562(2) 0.02355(12) Uani 1 1 d .

loop_
_atom_site_aniso_label
_atom_site_aniso_U_11
_atom_site_aniso_U_22
_atom_site_aniso_U_33
_atom_site_aniso_U_23
_atom_site_aniso_U_13
_atom_site_aniso_U_12
C1 0.0358(13) 0.0308(12) 0.0304(12) 0.0076(10) 0.0140(10) 0.0169(11)
C2 0.0240(11) 0.0291(11) 0.0212(10) 0.0051(9) 0.0039(9) 0.0133(9)
C3 0.0298(12) 0.0351(12) 0.0201(10) 0.0082(9) 0.0103(9) 0.0160(10)
C4 0.0249(11) 0.0361(12) 0.0243(11) 0.0144(9) 0.0093(9) 0.0161(10)
C5 0.0435(14) 0.0421(14) 0.0382(13) 0.0230(11) 0.0233(11) 0.0232(12)
C6 0.0320(12) 0.0255(11) 0.0221(10) 0.0087(9) 0.0122(9) 0.0166(10)
C7 0.0319(12) 0.0276(11) 0.0268(11) 0.0085(9) 0.0115(9) 0.0168(10)
C8 0.0429(14) 0.0364(13) 0.0307(12) 0.0142(10) 0.0114(10) 0.0259(12)
C9 0.0470(15) 0.0302(12) 0.0392(13) 0.0169(10) 0.0201(12) 0.0224(12)
C10 0.0382(14) 0.0274(12) 0.0392(13) 0.0135(10) 0.0175(11) 0.0138(11)
C11 0.0325(13) 0.0279(11) 0.0274(11) 0.0083(9) 0.0126(10) 0.0150(10)
C12 0.0324(13) 0.0391(13) 0.0372(13) 0.0161(11) 0.0061(10) 0.0163(11)
C13 0.066(2) 0.0453(16) 0.0668(19) 0.0369(15) 0.0257(16) 0.0301(15)
C14 0.0319(13) 0.0395(14) 0.0401(14) 0.0143(11) 0.0087(11) 0.0090(11)
C15 0.0296(12) 0.0283(11) 0.0269(11) 0.0119(9) 0.0128(9) 0.0116(10)
C16 0.0322(13) 0.0333(12) 0.0378(13) 0.0176(10) 0.0147(10) 0.0166(11)
C17 0.0446(15) 0.0332(13) 0.0477(15) 0.0216(11) 0.0212(12) 0.0217(12)
C18 0.0398(14) 0.0295(12) 0.0414(14) 0.0134(11) 0.0214(12) 0.0119(11)
C19 0.0296(13) 0.0346(13) 0.0364(13) 0.0121(10) 0.0126(10) 0.0108(11)
C20 0.0322(13) 0.0310(12) 0.0305(12) 0.0128(10) 0.0150(10) 0.0145(10)
C21 0.0403(15) 0.0427(15) 0.0584(17) 0.0267(13) 0.0105(13) 0.0203(13)
C22 0.0519(17) 0.0316(14) 0.0631(18) 0.0166(13) 0.0191(14) 0.0134(13)
C23 0.0312(13) 0.0379(13) 0.0425(14) 0.0140(11) 0.0050(11) 0.0152(11)
C24 0.070(2) 0.102(3) 0.0260(13) 0.0196(15) 0.0228(13) 0.070(2)
C25 0.098(3) 0.0396(15) 0.0399(15) 0.0156(12) 0.0415(16) 0.0396(17)
C26 0.0440(15) 0.0471(16) 0.0267(13) -0.0021(11) 0.0144(11) 0.0115(13)
C27 0.0621(18) 0.0506(15) 0.0220(12) 0.0154(11) 0.0183(12) 0.0374(14)
C28 0.0492(17) 0.0475(15) 0.0278(13) 0.0063(11) 0.0258(12) 0.0057(13)
C29 0.0269(12) 0.0355(12) 0.0296(12) 0.0136(10) 0.0093(9) 0.0168(10)
C30 0.0272(13) 0.0471(14) 0.0392(13) 0.0174(11) 0.0091(10) 0.0186(11)
C31 0.0313(15) 0.088(2) 0.079(2) 0.0475(19) 0.0225(15) 0.0266(16)
C32 0.0377(15) 0.0641(18) 0.0590(18) 0.0195(15) 0.0073(13) 0.0340(14)
C33 0.0336(15) 0.071(2) 0.0510(17) 0.0097(15) -0.0023(13) 0.0230(15)
N1 0.0249(9) 0.0247(9) 0.0213(9) 0.0080(7) 0.0092(7) 0.0119(8)
N2 0.0254(10) 0.0255(9) 0.0246(9) 0.0096(7) 0.0077(7) 0.0117(8)
Cr1 0.0276(2) 0.02675(19) 0.02120(19) 0.00965(14) 0.01150(14) 0.01493(16)

loop_
_atom_type_symbol
_atom_type_description
_atom_type_scat_dispersion_real
_atom_type_scat_dispersion_imag
_atom_type_scat_source
C C 0.0033 0.0016 'International Tables Vol C Tables 4.2.6.8 and 6.1.1.4'
H H 0.0000 0.0000 'International Tables Vol C Tables 4.2.6.8 and 6.1.1.4'
N N 0.0061 0.0033 'International Tables Vol C Tables 4.2.6.8 and 6.1.1.4'
Cr Cr 0.3209 0.6236 'International Tables Vol C Tables 4.2.6.8 and 6.1.1.4'

loop_
_geom_angle_atom_site_label_1
_geom_angle_atom_site_label_2
_geom_angle_atom_site_label_3
_geom_angle
C2 C1 H1A 109.5
C2 C1 H1B 109.5
H1A C1 H1B 109.5
C2 C1 H1C 109.5
H1A C1 H1C 109.5
H1B C1 H1C 109.5
N1 C2 C3 123.33(19)
N1 C2 C1 119.71(19)
C3 C2 C1 116.92(18)
C4 C3 C2 128.15(19)
C4 C3 H3 115.9
C2 C3 H3 115.9
N2 C4 C3 123.58(19)
N2 C4 C5 119.60(19)
C3 C4 C5 116.77(19)
C4 C5 H5A 109.5
C4 C5 H5B 109.5
H5A C5 H5B 109.5
C4 C5 H5C 109.5
H5A C5 H5C 109.5
H5B C5 H5C 109.5
C7 C6 C11 120.07(19)
C7 C6 N1 119.31(19)
C11 C6 N1 120.59(19)
C8 C7 C6 118.7(2)
C8 C7 C12 120.2(2)
C6 C7 C12 121.05(19)
C9 C8 C7 122.5(2)
C9 C8 H8 118.7
C7 C8 H8 118.7
C10 C9 C8 117.3(2)
C10 C9 C13 121.2(2)
C8 C9 C13 121.5(2)
C9 C10 C11 122.8(2)
C9 C10 H10 118.6
C11 C10 H10 118.6
C10 C11 C6 118.5(2)
C10 C11 C14 119.6(2)
C6 C11 C14 121.9(2)
C7 C12 H12A 109.5
C7 C12 H12B 109.5
H12A C12 H12B 109.5
C7 C12 H12C 109.5
H12A C12 H12C 109.5
H12B C12 H12C 109.5
C9 C13 H13A 109.5
C9 C13 H13B 109.5
H13A C13 H13B 109.5
C9 C13 H13C 109.5
H13A C13 H13C 109.5
H13B C13 H13C 109.5
C11 C14 H14A 109.5
C11 C14 H14B 109.5
H14A C14 H14B 109.5
C11 C14 H14C 109.5
H14A C14 H14C 109.5
H14B C14 H14C 109.5
C20 C15 C16 120.4(2)
C20 C15 N2 118.54(19)
C16 C15 N2 121.1(2)
C17 C16 C15 118.8(2)
C17 C16 C21 119.7(2)
C15 C16 C21 121.5(2)
C18 C17 C16 122.1(2)
C18 C17 H17 119.0
C16 C17 H17 119.0
C17 C18 C19 117.9(2)
C17 C18 C22 121.0(2)
C19 C18 C22 121.2(2)
C18 C19 C20 122.4(2)
C18 C19 H19 118.8
C20 C19 H19 118.8
C19 C20 C15 118.5(2)
C19 C20 C23 119.6(2)
C15 C20 C23 121.9(2)
C16 C21 H21A 109.5
C16 C21 H21B 109.5
H21A C21 H21B 109.5
C16 C21 H21C 109.5
H21A C21 H21C 109.5
H21B C21 H21C 109.5
C18 C22 H22A 109.5
C18 C22 H22B 109.5
H22A C22 H22B 109.5
C18 C22 H22C 109.5
H22A C22 H22C 109.5
H22B C22 H22C 109.5
C20 C23 H23A 109.5
C20 C23 H23B 109.5
H23A C23 H23B 109.5
C20 C23 H23C 109.5
H23A C23 H23C 109.5
H23B C23 H23C 109.5
C25 C24 C28 107.6(2)
C25 C24 Cr1 73.36(15)
C28 C24 Cr1 72.07(14)
C25 C24 H24 126.2
C28 C24 H24 126.2
Cr1 C24 H24 120.2
C24 C25 C26 108.7(2)
C24 C25 Cr1 71.45(15)
C26 C25 Cr1 74.76(14)
C24 C25 H25 125.7
C26 C25 H25 125.7
Cr1 C25 H25 119.9
C27 C26 C25 108.8(3)
C27 C26 Cr1 72.85(14)
C25 C26 Cr1 70.62(15)
C27 C26 H26 125.6
C25 C26 H26 125.6
Cr1 C26 H26 122.6
C26 C27 C28 108.1(2)
C26 C27 Cr1 73.01(14)
C28 C27 Cr1 69.69(13)
C26 C27 H27 125.9
C28 C27 H27 125.9
Cr1 C27 H27 123.0
C27 C28 C24 106.7(2)
C27 C28 Cr1 74.93(14)
C24 C28 Cr1 71.54(14)
C27 C28 H28 126.6
C24 C28 H28 126.6
Cr1 C28 H28 118.9
C30 C29 Cr1 134.37(16)
C30 C29 H29A 103.6
Cr1 C29 H29A 103.6
C30 C29 H29B 103.6
Cr1 C29 H29B 103.6
H29A C29 H29B 105.3
C32 C30 C31 108.5(2)
C32 C30 C33 106.5(2)
C31 C30 C33 107.9(2)
C32 C30 C29 112.3(2)
C31 C30 C29 113.2(2)
C33 C30 C29 108.1(2)
C30 C31 H31A 109.5
C30 C31 H31B 109.5
H31A C31 H31B 109.5
C30 C31 H31C 109.5
H31A C31 H31C 109.5
H31B C31 H31C 109.5
C30 C32 H32A 109.5
C30 C32 H32B 109.5
H32A C32 H32B 109.5
C30 C32 H32C 109.5
H32A C32 H32C 109.5
H32B C32 H32C 109.5
C30 C33 H33A 109.5
C30 C33 H33B 109.5
H33A C33 H33B 109.5
C30 C33 H33C 109.5
H33A C33 H33C 109.5
H33B C33 H33C 109.5
C2 N1 C6 116.19(17)
C2 N1 Cr1 121.72(14)
C6 N1 Cr1 122.07(12)
C4 N2 C15 116.69(17)
C4 N2 Cr1 121.24(14)
C15 N2 Cr1 122.06(13)
N2 Cr1 N1 90.23(7)
N2 Cr1 C29 93.33(8)
N1 Cr1 C29 93.43(8)
N2 Cr1 C24 126.28(11)
N1 Cr1 C24 141.56(10)
C29 Cr1 C24 95.66(9)
N2 Cr1 C28 153.20(9)
N1 Cr1 C28 105.40(9)
C29 Cr1 C28 107.01(10)
C24 Cr1 C28 36.39(11)
N2 Cr1 C25 95.94(9)
N1 Cr1 C25 147.06(10)
C29 Cr1 C25 118.35(11)
C24 Cr1 C25 35.19(11)
C28 Cr1 C25 59.26(10)
N2 Cr1 C27 124.57(9)
N1 Cr1 C27 92.29(8)
C29 Cr1 C27 141.62(9)
C24 Cr1 C27 58.82(9)
C28 Cr1 C27 35.38(10)
C25 Cr1 C27 57.82(9)
N2 Cr1 C26 95.77(8)
N1 Cr1 C26 112.63(9)
C29 Cr1 C26 152.27(10)
C24 Cr1 C26 58.13(10)
C28 Cr1 C26 58.31(10)
C25 Cr1 C26 34.62(10)
C27 Cr1 C26 34.14(9)

loop_
_geom_bond_atom_site_label_1
_geom_bond_atom_site_label_2
_geom_bond_distance
C1 C2 1.504(3)
C1 H1A 0.9800
C1 H1B 0.9800
C1 H1C 0.9800
C2 N1 1.329(3)
C2 C3 1.394(3)
C3 C4 1.391(3)
C3 H3 0.9500
C4 N2 1.328(3)
C4 C5 1.511(3)
C5 H5A 0.9800
C5 H5B 0.9800
C5 H5C 0.9800
C6 C7 1.394(3)
C6 C11 1.395(3)
C6 N1 1.444(3)
C7 C8 1.388(3)
C7 C12 1.498(3)
C8 C9 1.380(3)
C8 H8 0.9500
C9 C10 1.374(3)
C9 C13 1.505(3)
C10 C11 1.388(3)
C10 H10 0.9500
C11 C14 1.489(3)
C12 H12A 0.9800
C12 H12B 0.9800
C12 H12C 0.9800
C13 H13A 0.9800
C13 H13B 0.9800
C13 H13C 0.9800
C14 H14A 0.9800
C14 H14B 0.9800
C14 H14C 0.9800
C15 C20 1.392(3)
C15 C16 1.393(3)
C15 N2 1.442(3)
C16 C17 1.390(3)
C16 C21 1.491(3)
C17 C18 1.376(4)
C17 H17 0.9500
C18 C19 1.379(3)
C18 C22 1.508(3)
C19 C20 1.388(3)
C19 H19 0.9500
C20 C23 1.501(3)
C21 H21A 0.9800
C21 H21B 0.9800
C21 H21C 0.9800
C22 H22A 0.9800
C22 H22B 0.9800
C22 H22C 0.9800
C23 H23A 0.9800
C23 H23B 0.9800
C23 H23C 0.9800
C24 C25 1.364(4)
C24 C28 1.404(4)
C24 Cr1 2.245(2)
C24 H24 0.9500
C25 C26 1.366(4)
C25 Cr1 2.269(2)
C25 H25 0.9500
C26 C27 1.362(4)
C26 Cr1 2.320(2)
C26 H26 0.9500
C27 C28 1.390(4)
C27 Cr1 2.318(2)
C27 H27 0.9500
C28 Cr1 2.252(2)
C28 H28 0.9500
C29 C30 1.539(3)
C29 Cr1 2.128(2)
C29 H29A 0.9900
C29 H29B 0.9900
C30 C32 1.521(4)
C30 C31 1.525(4)
C30 C33 1.531(4)
C31 H31A 0.9800
C31 H31B 0.9800
C31 H31C 0.9800
C32 H32A 0.9800
C32 H32B 0.9800
C32 H32C 0.9800
C33 H33A 0.9800
C33 H33B 0.9800
C33 H33C 0.9800
N1 Cr1 2.0411(17)
N2 Cr1 2.0337(17)

loop_
_geom_torsion_atom_site_label_1
_geom_torsion_atom_site_label_2
_geom_torsion_atom_site_label_3
_geom_torsion_atom_site_label_4
_geom_torsion
N1 C2 C3 C4 16.4(4)
C1 C2 C3 C4 -161.2(2)
C2 C3 C4 N2 -13.7(4)
C2 C3 C4 C5 163.7(2)
C11 C6 C7 C8 -0.1(3)
N1 C6 C7 C8 -178.36(18)
C11 C6 C7 C12 179.6(2)
N1 C6 C7 C12 1.3(3)
C6 C7 C8 C9 0.2(3)
C12 C7 C8 C9 -179.5(2)
C7 C8 C9 C10 0.0(3)
C7 C8 C9 C13 -178.8(2)
C8 C9 C10 C11 -0.3(3)
C13 C9 C10 C11 178.6(2)
C9 C10 C11 C6 0.4(3)
C9 C10 C11 C14 179.6(2)
C7 C6 C11 C10 -0.2(3)
N1 C6 C11 C10 178.05(18)
C7 C6 C11 C14 -179.4(2)
N1 C6 C11 C14 -1.2(3)
C20 C15 C16 C17 -0.1(3)
N2 C15 C16 C17 179.56(19)
C20 C15 C16 C21 179.5(2)
N2 C15 C16 C21 -0.9(3)
C15 C16 C17 C18 -0.4(3)
C21 C16 C17 C18 -180.0(2)
C16 C17 C18 C19 0.2(4)
C16 C17 C18 C22 179.7(2)
C17 C18 C19 C20 0.4(3)
C22 C18 C19 C20 -179.0(2)
C18 C19 C20 C15 -0.9(3)
C18 C19 C20 C23 177.7(2)
C16 C15 C20 C19 0.7(3)
N2 C15 C20 C19 -178.97(19)
C16 C15 C20 C23 -177.8(2)
N2 C15 C20 C23 2.5(3)
C28 C24 C25 C26 -1.7(3)
Cr1 C24 C25 C26 -66.04(18)
C28 C24 C25 Cr1 64.39(17)
C24 C25 C26 C27 0.6(3)
Cr1 C25 C26 C27 -63.26(17)
C24 C25 C26 Cr1 63.89(18)
C25 C26 C27 C28 0.7(3)
Cr1 C26 C27 C28 -61.18(16)
C25 C26 C27 Cr1 61.85(17)
C26 C27 C28 C24 -1.7(3)
Cr1 C27 C28 C24 -64.97(16)
C26 C27 C28 Cr1 63.31(17)
C25 C24 C28 C27 2.0(3)
Cr1 C24 C28 C27 67.27(16)
C25 C24 C28 Cr1 -65.25(17)
Cr1 C29 C30 C32 68.7(3)
Cr1 C29 C30 C31 -54.6(3)
Cr1 C29 C30 C33 -174.1(2)
C3 C2 N1 C6 -168.5(2)
C1 C2 N1 C6 9.0(3)
C3 C2 N1 Cr1 12.8(3)
C1 C2 N1 Cr1 -169.73(15)
C7 C6 N1 C2 83.3(2)
C11 C6 N1 C2 -94.9(2)
C7 C6 N1 Cr1 -98.0(2)
C11 C6 N1 Cr1 83.8(2)
C3 C4 N2 C15 163.8(2)
C5 C4 N2 C15 -13.5(3)
C3 C4 N2 Cr1 -17.6(3)
C5 C4 N2 Cr1 165.12(16)
C20 C15 N2 C4 -83.1(2)
C16 C15 N2 C4 97.2(2)
C20 C15 N2 Cr1 98.3(2)
C16 C15 N2 Cr1 -81.3(2)
C4 N2 Cr1 N1 32.45(16)
C15 N2 Cr1 N1 -149.05(16)
C4 N2 Cr1 C29 -61.00(17)
C15 N2 Cr1 C29 117.50(16)
C4 N2 Cr1 C24 -160.52(16)
C15 N2 Cr1 C24 18.0(2)
C4 N2 Cr1 C28 159.1(2)
C15 N2 Cr1 C28 -22.4(3)
C4 N2 Cr1 C25 -179.96(17)
C15 N2 Cr1 C25 -1.46(18)
C4 N2 Cr1 C27 125.39(16)
C15 N2 Cr1 C27 -56.11(18)
C4 N2 Cr1 C26 145.23(17)
C15 N2 Cr1 C26 -36.27(17)
C2 N1 Cr1 N2 -30.21(16)
C6 N1 Cr1 N2 151.10(16)
C2 N1 Cr1 C29 63.14(17)
C6 N1 Cr1 C29 -115.55(16)
C2 N1 Cr1 C24 166.71(18)
C6 N1 Cr1 C24 -12.0(2)
C2 N1 Cr1 C28 171.83(16)
C6 N1 Cr1 C28 -6.86(18)
C2 N1 Cr1 C25 -131.5(2)
C6 N1 Cr1 C25 49.8(2)
C2 N1 Cr1 C27 -154.82(17)
C6 N1 Cr1 C27 26.49(17)
C2 N1 Cr1 C26 -126.56(16)
C6 N1 Cr1 C26 54.75(18)
C30 C29 Cr1 N2 -134.1(2)
C30 C29 Cr1 N1 135.5(2)
C30 C29 Cr1 C24 -7.1(2)
C30 C29 Cr1 C28 28.2(2)
C30 C29 Cr1 C25 -35.5(3)
C30 C29 Cr1 C27 37.4(3)
C30 C29 Cr1 C26 -25.0(4)
C25 C24 Cr1 N2 -35.1(2)
C28 C24 Cr1 N2 -150.50(16)
C25 C24 Cr1 N1 123.8(2)
C28 C24 Cr1 N1 8.4(3)
C25 C24 Cr1 C29 -133.43(17)
C28 C24 Cr1 C29 111.15(17)
C25 C24 Cr1 C28 115.4(2)
C28 C24 Cr1 C25 -115.4(2)
C25 C24 Cr1 C27 77.17(18)
C28 C24 Cr1 C27 -38.25(16)
C25 C24 Cr1 C26 36.89(16)
C28 C24 Cr1 C26 -78.53(17)
C27 C28 Cr1 N2 -52.1(3)
C24 C28 Cr1 N2 61.7(3)
C27 C28 Cr1 N1 71.56(16)
C24 C28 Cr1 N1 -174.63(17)
C27 C28 Cr1 C29 170.14(15)
C24 C28 Cr1 C29 -76.05(18)
C27 C28 Cr1 C24 -113.8(2)
C27 C28 Cr1 C25 -76.55(18)
C24 C28 Cr1 C25 37.27(17)
C24 C28 Cr1 C27 113.8(2)
C27 C28 Cr1 C26 -35.84(15)
C24 C28 Cr1 C26 77.97(18)
C24 C25 Cr1 N2 152.24(17)
C26 C25 Cr1 N2 -91.56(17)
C24 C25 Cr1 N1 -108.1(2)
C26 C25 Cr1 N1 8.1(3)
C24 C25 Cr1 C29 55.20(19)
C26 C25 Cr1 C29 171.40(16)
C26 C25 Cr1 C24 116.2(2)
C24 C25 Cr1 C28 -38.57(16)
C26 C25 Cr1 C28 77.63(18)
C24 C25 Cr1 C27 -80.27(18)
C26 C25 Cr1 C27 35.93(16)
C24 C25 Cr1 C26 -116.2(2)
C26 C27 Cr1 N2 36.99(19)
C28 C27 Cr1 N2 154.40(15)
C26 C27 Cr1 N1 128.85(17)
C28 C27 Cr1 N1 -113.75(16)
C26 C27 Cr1 C29 -132.70(18)
C28 C27 Cr1 C29 -15.3(2)
C26 C27 Cr1 C24 -78.03(19)
C28 C27 Cr1 C24 39.37(17)
C26 C27 Cr1 C28 -117.4(2)
C26 C27 Cr1 C25 -36.44(17)
C28 C27 Cr1 C25 80.96(19)
C28 C27 Cr1 C26 117.4(2)
C27 C26 Cr1 N2 -150.14(16)
C25 C26 Cr1 N2 92.10(18)
C27 C26 Cr1 N1 -57.47(17)
C25 C26 Cr1 N1 -175.24(16)
C27 C26 Cr1 C29 101.3(2)
C25 C26 Cr1 C29 -16.4(3)
C27 C26 Cr1 C24 80.26(18)
C25 C26 Cr1 C24 -37.51(17)
C27 C26 Cr1 C28 37.16(16)
C25 C26 Cr1 C28 -80.61(19)
C27 C26 Cr1 C25 117.8(2)
C25 C26 Cr1 C27 -117.8(2)
